data_7243455
loop_
_publ_author_name
'Sendh, Jagajiban'
'Singh, Munendra Pal'
'Baruah, Jubaraj B.'

_publ_section_title
;
 5-[(Pyren-9-ylmethyl)amino]isophthalic acid with nitrogen containing
 heterocycles: stacking, N--H&#x22EF;\p interactions and photoluminescence
;
_journal_issue 39
_journal_name_full CrystEngComm
_journal_page_first 6952
_journal_page_last 6966
_journal_paper_doi 10.1039/D1CE01099A
_journal_volume 23
_journal_year 2021
_chemical_formula_sum 'C28 H24 N2 O5'
_chemical_formula_weight 468.49
_space_group_crystal_system triclinic
_space_group_IT_number 2
_space_group_name_Hall '-P 1'
_space_group_name_H-M_alt 'P -1'
_atom_sites_solution_hydrogens geom
_audit_creation_method SHELXL-2014/7
_audit_update_record
;
2021-02-01 deposited with the CCDC.	2021-09-01 downloaded from the CCDC.
;
_cell_angle_alpha 96.274(9)
_cell_angle_beta 97.889(9)
_cell_angle_gamma 98.627(8)
_cell_formula_units_Z 2
_cell_length_a 8.7480(8)
_cell_length_b 8.7951(8)
_cell_length_c 15.4152(18)
_cell_measurement_reflns_used 967
_cell_measurement_temperature 296(2)
_cell_measurement_theta_max 20.9970
_cell_measurement_theta_min 3.3620
_cell_volume 1151.3(2)
_computing_structure_refinement 'SHELXL-2014/7 (Sheldrick, 2014)'
_diffrn_ambient_temperature 296(2)
_diffrn_measured_fraction_theta_full 0.999
_diffrn_measured_fraction_theta_max 0.999
_diffrn_measurement_device_type 'CCD area detector'
_diffrn_measurement_method 'phi and omega scans'
_diffrn_radiation_type MoK\a
_diffrn_radiation_wavelength 0.71073
_diffrn_reflns_av_R_equivalents 0.0428
_diffrn_reflns_av_unetI/netI 0.0976
_diffrn_reflns_Laue_measured_fraction_full 0.999
_diffrn_reflns_Laue_measured_fraction_max 0.999
_diffrn_reflns_limit_h_max 10
_diffrn_reflns_limit_h_min -7
_diffrn_reflns_limit_k_max 10
_diffrn_reflns_limit_k_min -10
_diffrn_reflns_limit_l_max 18
_diffrn_reflns_limit_l_min -18
_diffrn_reflns_number 7842
_diffrn_reflns_point_group_measured_fraction_full 0.999
_diffrn_reflns_point_group_measured_fraction_max 0.999
_diffrn_reflns_theta_full 25.045
_diffrn_reflns_theta_max 25.045
_diffrn_reflns_theta_min 2.871
_exptl_absorpt_coefficient_mu 0.094
_exptl_absorpt_correction_T_max 1.00000
_exptl_absorpt_correction_T_min 0.87391
_exptl_absorpt_correction_type multi-scan
_exptl_absorpt_process_details multi-scan
_exptl_crystal_colour yellow
_exptl_crystal_density_diffrn 1.351
_exptl_crystal_description plate
_exptl_crystal_F_000 492
_exptl_crystal_size_max 0.30
_exptl_crystal_size_mid 0.24
_exptl_crystal_size_min 0.16
_refine_diff_density_max 0.173
_refine_diff_density_min -0.205
_refine_diff_density_rms 0.043
_refine_ls_extinction_method none
_refine_ls_goodness_of_fit_ref 1.040
_refine_ls_hydrogen_treatment constr
_refine_ls_matrix_type full
_refine_ls_number_parameters 320
_refine_ls_number_reflns 4081
_refine_ls_number_restraints 0
_refine_ls_restrained_S_all 1.040
_refine_ls_R_factor_all 0.1562
_refine_ls_R_factor_gt 0.0612
_refine_ls_shift/su_max 0.001
_refine_ls_shift/su_mean 0.000
_refine_ls_structure_factor_coef Fsqd
_refine_ls_weighting_details 'w=1/[\s^2^(Fo^2^)+(0.0073P)^2^] where P=(Fo^2^+2Fc^2^)/3'
_refine_ls_weighting_scheme calc
_refine_ls_wR_factor_gt 0.0720
_refine_ls_wR_factor_ref 0.0916
_reflns_Friedel_coverage 0.000
_reflns_number_gt 1833
_reflns_number_total 4081
_reflns_threshold_expression 'I > 2\s(I)'
_cod_data_source_file d1ce01099a2.cif
_cod_data_source_block H2LDMF
_cod_depositor_comments 'Adding full bibliography for 7243455--7243460.cif.'
_cod_database_code 7243455
_shelx_shelxl_version_number 2014/7
_shelx_space_group_comment
;
The symmetry employed for this shelxl refinement is uniquely defined
by the following loop, which should always be used as a source of
symmetry information in preference to the above space-group names.
They are only intended as comments.
;

loop_
_space_group_symop_operation_xyz
'x, y, z'
'-x, -y, -z'

loop_
_atom_site_label
_atom_site_type_symbol
_atom_site_fract_x
_atom_site_fract_y
_atom_site_fract_z
_atom_site_U_iso_or_equiv
_atom_site_adp_type
_atom_site_occupancy
_atom_site_site_symmetry_order
_atom_site_calc_flag
_atom_site_refinement_flags_posn
_atom_site_refinement_flags_adp
_atom_site_refinement_flags_occupancy
_atom_site_disorder_assembly
_atom_site_disorder_group
O4 O 0.1991(2) -0.0690(2) 0.13690(15) 0.0602(7) Uani 1 1 d . . . . .
H4 H 0.1932 -0.1625 0.1386 0.090 Uiso 1 1 calc R U . . .
O3 O 0.4351(2) -0.0639(2) 0.21213(15) 0.0640(7) Uani 1 1 d . . . . .
O2 O 0.1363(3) 0.6291(2) 0.13122(14) 0.0679(8) Uani 1 1 d . . . . .
O1 O -0.0161(3) 0.3989(2) 0.10585(18) 0.0731(8) Uani 1 1 d . . . . .
H1A H -0.0840 0.4513 0.0936 0.110 Uiso 1 1 calc R U . . .
O5 O 0.7631(3) 0.5538(3) 0.06209(16) 0.0827(9) Uani 1 1 d . . . . .
N2 N 0.6949(3) 0.7925(3) 0.06297(18) 0.0657(9) Uani 1 1 d . . . . .
N1 N 0.6498(3) 0.5152(3) 0.28446(18) 0.0676(9) Uani 1 1 d . . . . .
H1 H 0.6529 0.6135 0.2966 0.081 Uiso 1 1 calc R U . . .
C8 C 0.3356(4) 0.0048(3) 0.1821(2) 0.0458(9) Uani 1 1 d . . . . .
C6 C 0.3491(4) 0.1765(3) 0.19016(19) 0.0380(8) Uani 1 1 d . . . . .
C4 C 0.5116(4) 0.4264(3) 0.2431(2) 0.0476(9) Uani 1 1 d . . . . .
C23 C 1.0788(4) 0.1956(3) 0.5385(2) 0.0412(8) Uani 1 1 d . . . . .
C2 C 0.2465(4) 0.4081(3) 0.16718(19) 0.0427(8) Uani 1 1 d . . . . .
C7 C 0.2256(3) 0.2461(3) 0.15708(18) 0.0430(8) Uani 1 1 d . . . . .
H7 H 0.1314 0.1866 0.1289 0.052 Uiso 1 1 calc R U . . .
C3 C 0.3862(4) 0.4958(3) 0.20818(19) 0.0470(9) Uani 1 1 d . . . . .
H3 H 0.3981 0.6034 0.2130 0.056 Uiso 1 1 calc R U . . .
C14 C 0.9461(4) 0.2619(3) 0.5077(2) 0.0428(8) Uani 1 1 d . . . . .
C15 C 0.9325(4) 0.3175(3) 0.4246(2) 0.0459(9) Uani 1 1 d . . . . .
C5 C 0.4892(4) 0.2632(3) 0.23312(18) 0.0467(9) Uani 1 1 d . . . . .
H5 H 0.5694 0.2134 0.2557 0.056 Uiso 1 1 calc R U . . .
C10 C 0.8021(4) 0.3865(3) 0.3963(2) 0.0462(9) Uani 1 1 d . . . . .
C18 C 1.1980(4) 0.1832(3) 0.4858(2) 0.0475(9) Uani 1 1 d . . . . .
C13 C 0.8289(4) 0.2756(3) 0.5621(2) 0.0482(9) Uani 1 1 d . . . . .
C1 C 0.1187(4) 0.4904(4) 0.1334(2) 0.0494(9) Uani 1 1 d . . . . .
C16 C 1.0544(4) 0.3017(3) 0.3722(2) 0.0501(9) Uani 1 1 d . . . . .
H16 H 1.0467 0.3357 0.3170 0.060 Uiso 1 1 calc R U . . .
C22 C 1.0916(4) 0.1410(3) 0.6223(2) 0.0513(9) Uani 1 1 d . . . . .
C17 C 1.1800(4) 0.2382(3) 0.4017(2) 0.0532(9) Uani 1 1 d . . . . .
H17 H 1.2570 0.2302 0.3662 0.064 Uiso 1 1 calc R U . . .
C11 C 0.6896(4) 0.3982(3) 0.4493(2) 0.0571(10) Uani 1 1 d . . . . .
H11 H 0.6035 0.4434 0.4303 0.069 Uiso 1 1 calc R U . . .
C12 C 0.7019(4) 0.3436(4) 0.5313(2) 0.0584(10) Uani 1 1 d . . . . .
H12 H 0.6238 0.3528 0.5659 0.070 Uiso 1 1 calc R U . . .
C21 C 1.2251(4) 0.0795(3) 0.6522(2) 0.0608(10) Uani 1 1 d . . . . .
H21 H 1.2359 0.0449 0.7073 0.073 Uiso 1 1 calc R U . . .
C25 C 0.8457(4) 0.2171(4) 0.6450(2) 0.0571(10) Uani 1 1 d . . . . .
H25 H 0.7685 0.2236 0.6806 0.069 Uiso 1 1 calc R U . . .
C19 C 1.3276(4) 0.1205(3) 0.5174(2) 0.0600(10) Uani 1 1 d . . . . .
H19 H 1.4065 0.1120 0.4832 0.072 Uiso 1 1 calc R U . . .
C9 C 0.7928(3) 0.4516(3) 0.3091(2) 0.0572(10) Uani 1 1 d . . . . .
H9A H 0.8824 0.5327 0.3121 0.069 Uiso 1 1 calc R U . . .
H9B H 0.7999 0.3699 0.2629 0.069 Uiso 1 1 calc R U . . .
C20 C 1.3397(4) 0.0702(4) 0.6007(3) 0.0664(11) Uani 1 1 d . . . . .
H20 H 1.4277 0.0294 0.6215 0.080 Uiso 1 1 calc R U . . .
C24 C 0.9707(4) 0.1527(4) 0.6730(2) 0.0626(10) Uani 1 1 d . . . . .
H24 H 0.9774 0.1150 0.7272 0.075 Uiso 1 1 calc R U . . .
C26 C 0.7960(4) 0.6971(4) 0.0776(2) 0.0734(12) Uani 1 1 d . . . . .
H26 H 0.8989 0.7405 0.1012 0.088 Uiso 1 1 calc R U . . .
C28 C 0.5329(4) 0.7324(4) 0.0251(2) 0.0855(13) Uani 1 1 d . . . . .
H28A H 0.5197 0.6218 0.0105 0.128 Uiso 1 1 calc R U . . .
H28B H 0.5058 0.7783 -0.0274 0.128 Uiso 1 1 calc R U . . .
H28C H 0.4661 0.7575 0.0672 0.128 Uiso 1 1 calc R U . . .
C27 C 0.7453(4) 0.9596(4) 0.0801(2) 0.0890(14) Uani 1 1 d . . . . .
H27A H 0.8535 0.9822 0.1066 0.134 Uiso 1 1 calc R U . . .
H27B H 0.6832 1.0042 0.1196 0.134 Uiso 1 1 calc R U . . .
H27C H 0.7324 1.0028 0.0256 0.134 Uiso 1 1 calc R U . . .

loop_
_atom_site_aniso_label
_atom_site_aniso_U_11
_atom_site_aniso_U_22
_atom_site_aniso_U_33
_atom_site_aniso_U_23
_atom_site_aniso_U_13
_atom_site_aniso_U_12
O4 0.0601(16) 0.0280(13) 0.0857(19) 0.0093(13) -0.0072(14) 0.0017(12)
O3 0.0605(16) 0.0407(14) 0.0872(19) 0.0106(12) -0.0092(14) 0.0146(13)
O2 0.0741(18) 0.0272(14) 0.097(2) 0.0101(12) -0.0085(14) 0.0082(13)
O1 0.0530(17) 0.0438(16) 0.116(2) 0.0126(14) -0.0119(16) 0.0103(13)
O5 0.0616(18) 0.0681(19) 0.113(2) 0.0034(16) -0.0108(16) 0.0227(16)
N2 0.065(2) 0.068(2) 0.066(2) 0.0080(17) 0.0007(17) 0.029(2)
N1 0.062(2) 0.0376(18) 0.089(2) -0.0009(15) -0.0235(18) 0.0009(16)
C8 0.051(2) 0.036(2) 0.046(2) 0.0030(16) 0.0060(18) -0.0008(18)
C6 0.045(2) 0.0254(18) 0.043(2) 0.0067(14) 0.0092(16) 0.0003(16)
C4 0.057(2) 0.034(2) 0.045(2) 0.0014(16) -0.0014(18) -0.0017(18)
C23 0.042(2) 0.0279(18) 0.047(2) -0.0021(15) 0.0026(18) -0.0059(16)
C2 0.043(2) 0.036(2) 0.049(2) 0.0071(16) 0.0043(17) 0.0108(17)
C7 0.051(2) 0.0333(19) 0.043(2) 0.0030(15) 0.0056(17) 0.0059(17)
C3 0.054(2) 0.034(2) 0.052(2) 0.0080(16) 0.0012(18) 0.0073(18)
C14 0.046(2) 0.0334(19) 0.043(2) -0.0029(15) 0.0039(18) -0.0027(17)
C15 0.044(2) 0.035(2) 0.052(2) -0.0029(16) 0.0019(18) -0.0063(17)
C5 0.048(2) 0.037(2) 0.052(2) 0.0029(16) -0.0002(18) 0.0057(18)
C10 0.045(2) 0.036(2) 0.052(2) 0.0015(16) 0.0006(19) -0.0046(17)
C18 0.042(2) 0.035(2) 0.059(3) -0.0036(17) 0.006(2) -0.0051(17)
C13 0.043(2) 0.045(2) 0.051(3) -0.0047(17) 0.010(2) -0.0051(18)
C1 0.051(2) 0.040(2) 0.052(2) 0.0012(17) -0.0002(18) 0.003(2)
C16 0.051(2) 0.050(2) 0.046(2) 0.0036(17) 0.0095(19) -0.0036(19)
C22 0.052(2) 0.038(2) 0.058(3) -0.0017(17) 0.007(2) -0.0043(18)
C17 0.050(2) 0.056(2) 0.050(2) 0.0018(18) 0.0119(19) -0.0012(19)
C11 0.045(2) 0.051(2) 0.068(3) -0.0065(19) 0.001(2) 0.0015(18)
C12 0.047(2) 0.064(2) 0.060(3) -0.0059(19) 0.014(2) 0.000(2)
C21 0.063(3) 0.050(2) 0.064(3) 0.0054(19) -0.002(2) 0.005(2)
C25 0.057(3) 0.057(2) 0.052(3) -0.0035(19) 0.016(2) -0.005(2)
C19 0.047(2) 0.056(2) 0.073(3) -0.004(2) 0.006(2) 0.008(2)
C9 0.052(2) 0.046(2) 0.065(3) 0.0055(18) -0.002(2) -0.0077(19)
C20 0.060(3) 0.058(3) 0.074(3) 0.005(2) -0.009(2) 0.010(2)
C24 0.074(3) 0.062(3) 0.051(3) 0.0077(19) 0.013(2) 0.002(2)
C26 0.065(3) 0.077(3) 0.074(3) 0.002(2) -0.009(2) 0.024(3)
C28 0.057(3) 0.109(3) 0.096(3) 0.015(3) 0.005(2) 0.035(3)
C27 0.101(4) 0.067(3) 0.099(3) 0.012(2) 0.004(3) 0.025(3)

loop_
_atom_type_symbol
_atom_type_description
_atom_type_scat_dispersion_real
_atom_type_scat_dispersion_imag
_atom_type_scat_source
C C 0.0033 0.0016 'International Tables Vol C Tables 4.2.6.8 and 6.1.1.4'
H H 0.0000 0.0000 'International Tables Vol C Tables 4.2.6.8 and 6.1.1.4'
N N 0.0061 0.0033 'International Tables Vol C Tables 4.2.6.8 and 6.1.1.4'
O O 0.0106 0.0060 'International Tables Vol C Tables 4.2.6.8 and 6.1.1.4'

loop_
_geom_angle_atom_site_label_1
_geom_angle_atom_site_label_2
_geom_angle_atom_site_label_3
_geom_angle
_geom_angle_site_symmetry_1
_geom_angle_site_symmetry_3
_geom_angle_publ_flag
C8 O4 H4 109.5 . . ?
C1 O1 H1A 109.5 . . ?
C26 N2 C28 120.5(3) . . ?
C26 N2 C27 120.7(3) . . ?
C28 N2 C27 118.7(3) . . ?
C4 N1 C9 123.5(3) . . ?
C4 N1 H1 118.3 . . ?
C9 N1 H1 118.3 . . ?
O3 C8 O4 122.0(3) . . ?
O3 C8 C6 125.1(3) . . ?
O4 C8 C6 112.9(3) . . ?
C5 C6 C7 121.6(3) . . ?
C5 C6 C8 117.1(3) . . ?
C7 C6 C8 121.3(3) . . ?
N1 C4 C3 120.8(3) . . ?
N1 C4 C5 121.8(3) . . ?
C3 C4 C5 117.3(3) . . ?
C18 C23 C22 119.9(3) . . ?
C18 C23 C14 120.2(3) . . ?
C22 C23 C14 120.0(3) . . ?
C3 C2 C7 120.9(3) . . ?
C3 C2 C1 118.1(3) . . ?
C7 C2 C1 121.0(3) . . ?
C6 C7 C2 118.2(3) . . ?
C6 C7 H7 120.9 . . ?
C2 C7 H7 120.9 . . ?
C2 C3 C4 121.4(3) . . ?
C2 C3 H3 119.3 . . ?
C4 C3 H3 119.3 . . ?
C15 C14 C13 120.2(3) . . ?
C15 C14 C23 120.5(3) . . ?
C13 C14 C23 119.3(3) . . ?
C10 C15 C14 119.6(3) . . ?
C10 C15 C16 122.4(3) . . ?
C14 C15 C16 118.0(3) . . ?
C6 C5 C4 120.6(3) . . ?
C6 C5 H5 119.7 . . ?
C4 C5 H5 119.7 . . ?
C11 C10 C15 119.7(3) . . ?
C11 C10 C9 121.4(3) . . ?
C15 C10 C9 118.9(3) . . ?
C19 C18 C23 119.5(3) . . ?
C19 C18 C17 122.4(3) . . ?
C23 C18 C17 118.1(3) . . ?
C12 C13 C14 118.3(3) . . ?
C12 C13 C25 123.1(3) . . ?
C14 C13 C25 118.6(3) . . ?
O2 C1 O1 122.6(3) . . ?
O2 C1 C2 123.5(3) . . ?
O1 C1 C2 113.8(3) . . ?
C17 C16 C15 121.2(3) . . ?
C17 C16 H16 119.4 . . ?
C15 C16 H16 119.4 . . ?
C21 C22 C24 122.2(4) . . ?
C21 C22 C23 118.9(3) . . ?
C24 C22 C23 118.8(3) . . ?
C16 C17 C18 121.9(3) . . ?
C16 C17 H17 119.0 . . ?
C18 C17 H17 119.0 . . ?
C10 C11 C12 121.2(3) . . ?
C10 C11 H11 119.4 . . ?
C12 C11 H11 119.4 . . ?
C13 C12 C11 121.2(3) . . ?
C13 C12 H12 119.4 . . ?
C11 C12 H12 119.4 . . ?
C20 C21 C22 120.2(3) . . ?
C20 C21 H21 119.9 . . ?
C22 C21 H21 119.9 . . ?
C24 C25 C13 121.5(3) . . ?
C24 C25 H25 119.3 . . ?
C13 C25 H25 119.3 . . ?
C18 C19 C20 119.9(3) . . ?
C18 C19 H19 120.1 . . ?
C20 C19 H19 120.1 . . ?
N1 C9 C10 114.4(3) . . ?
N1 C9 H9A 108.7 . . ?
C10 C9 H9A 108.7 . . ?
N1 C9 H9B 108.7 . . ?
C10 C9 H9B 108.7 . . ?
H9A C9 H9B 107.6 . . ?
C21 C20 C19 121.6(3) . . ?
C21 C20 H20 119.2 . . ?
C19 C20 H20 119.2 . . ?
C25 C24 C22 121.7(3) . . ?
C25 C24 H24 119.1 . . ?
C22 C24 H24 119.1 . . ?
O5 C26 N2 124.5(4) . . ?
O5 C26 H26 117.7 . . ?
N2 C26 H26 117.7 . . ?
N2 C28 H28A 109.5 . . ?
N2 C28 H28B 109.5 . . ?
H28A C28 H28B 109.5 . . ?
N2 C28 H28C 109.5 . . ?
H28A C28 H28C 109.5 . . ?
H28B C28 H28C 109.5 . . ?
N2 C27 H27A 109.5 . . ?
N2 C27 H27B 109.5 . . ?
H27A C27 H27B 109.5 . . ?
N2 C27 H27C 109.5 . . ?
H27A C27 H27C 109.5 . . ?
H27B C27 H27C 109.5 . . ?

loop_
_geom_bond_atom_site_label_1
_geom_bond_atom_site_label_2
_geom_bond_distance
_geom_bond_site_symmetry_2
_geom_bond_publ_flag
O4 C8 1.331(3) . ?
O4 H4 0.8200 . ?
O3 C8 1.202(3) . ?
O2 C1 1.212(3) . ?
O1 C1 1.312(3) . ?
O1 H1A 0.8200 . ?
O5 C26 1.239(4) . ?
N2 C26 1.321(3) . ?
N2 C28 1.453(4) . ?
N2 C27 1.453(4) . ?
N1 C4 1.370(3) . ?
N1 C9 1.465(3) . ?
N1 H1 0.8600 . ?
C8 C6 1.487(3) . ?
C6 C5 1.381(4) . ?
C6 C7 1.385(3) . ?
C4 C3 1.405(3) . ?
C4 C5 1.407(3) . ?
C23 C18 1.416(4) . ?
C23 C22 1.422(4) . ?
C23 C14 1.424(4) . ?
C2 C3 1.373(4) . ?
C2 C7 1.398(3) . ?
C2 C1 1.486(4) . ?
C7 H7 0.9300 . ?
C3 H3 0.9300 . ?
C14 C15 1.416(4) . ?
C14 C13 1.421(4) . ?
C15 C10 1.410(4) . ?
C15 C16 1.437(4) . ?
C5 H5 0.9300 . ?
C10 C11 1.371(4) . ?
C10 C9 1.515(4) . ?
C18 C19 1.386(4) . ?
C18 C17 1.430(4) . ?
C13 C12 1.391(4) . ?
C13 C25 1.426(4) . ?
C16 C17 1.352(4) . ?
C16 H16 0.9300 . ?
C22 C21 1.403(4) . ?
C22 C24 1.407(4) . ?
C17 H17 0.9300 . ?
C11 C12 1.397(4) . ?
C11 H11 0.9300 . ?
C12 H12 0.9300 . ?
C21 C20 1.368(4) . ?
C21 H21 0.9300 . ?
C25 C24 1.346(4) . ?
C25 H25 0.9300 . ?
C19 C20 1.399(4) . ?
C19 H19 0.9300 . ?
C9 H9A 0.9700 . ?
C9 H9B 0.9700 . ?
C20 H20 0.9300 . ?
C24 H24 0.9300 . ?
C26 H26 0.9300 . ?
C28 H28A 0.9600 . ?
C28 H28B 0.9600 . ?
C28 H28C 0.9600 . ?
C27 H27A 0.9600 . ?
C27 H27B 0.9600 . ?
C27 H27C 0.9600 . ?
